data_4033895
loop_
_publ_author_name
'Mahato, Sachinta'
'Santra, Sougata'
'Zyryanov, Grigory V.'
'Majee, Adinath'

_publ_section_title
;
 Metal-Free Amidation Reactions of Terminal Alkynes with
 Benzenesulfonamide.
;
_journal_issue 6
_journal_name_full 'The Journal of organic chemistry'
_journal_page_first 3176
_journal_page_last 3183
_journal_paper_doi 10.1021/acs.joc.8b03065
_journal_volume 84
_journal_year 2019
_chemical_formula_moiety 'C13 H13 N O3 S2'
_chemical_formula_sum 'C13 H13 N O3 S2'
_chemical_formula_weight 295.36
_chemical_name_common Vbchem310_a
_space_group_crystal_system monoclinic
_space_group_IT_number 14
_space_group_name_Hall '-P 2ybc'
_space_group_name_H-M_alt 'P 1 21/c 1'
_atom_sites_solution_hydrogens geom
_audit_creation_method SHELXL-2014/7
_cell_angle_alpha 90
_cell_angle_beta 99.063(5)
_cell_angle_gamma 90
_cell_formula_units_Z 4
_cell_length_a 15.6001(16)
_cell_length_b 7.2148(7)
_cell_length_c 12.1001(12)
_cell_measurement_reflns_used 2689
_cell_measurement_temperature 296(2)
_cell_measurement_theta_max 28.128
_cell_measurement_theta_min 2.644
_cell_volume 1344.9(2)
_computing_structure_refinement 'SHELXL-2014/7 (Sheldrick, 2014)'
_diffrn_ambient_temperature 296(2)
_diffrn_measured_fraction_theta_full 1.000
_diffrn_measured_fraction_theta_max 0.991
_diffrn_measurement_device_type 'CCD area detector'
_diffrn_radiation_type MoK\a
_diffrn_radiation_wavelength 0.71073
_diffrn_reflns_av_R_equivalents 0.0490
_diffrn_reflns_av_unetI/netI 0.0247
_diffrn_reflns_Laue_measured_fraction_full 1.000
_diffrn_reflns_Laue_measured_fraction_max 0.991
_diffrn_reflns_limit_h_max 20
_diffrn_reflns_limit_h_min -20
_diffrn_reflns_limit_k_max 9
_diffrn_reflns_limit_k_min -9
_diffrn_reflns_limit_l_max 15
_diffrn_reflns_limit_l_min -15
_diffrn_reflns_number 39303
_diffrn_reflns_point_group_measured_fraction_full 1.000
_diffrn_reflns_point_group_measured_fraction_max 0.991
_diffrn_reflns_theta_full 25.242
_diffrn_reflns_theta_max 28.128
_diffrn_reflns_theta_min 2.644
_exptl_absorpt_coefficient_mu 0.398
_exptl_crystal_density_diffrn 1.459
_exptl_crystal_description Vbchem310a
_exptl_crystal_F_000 616
_refine_diff_density_max 0.416
_refine_diff_density_min -0.644
_refine_diff_density_rms 0.115
_refine_ls_extinction_method none
_refine_ls_goodness_of_fit_ref 1.342
_refine_ls_hydrogen_treatment constr
_refine_ls_matrix_type full
_refine_ls_number_parameters 173
_refine_ls_number_reflns 3280
_refine_ls_number_restraints 0
_refine_ls_restrained_S_all 1.342
_refine_ls_R_factor_all 0.0776
_refine_ls_R_factor_gt 0.0620
_refine_ls_shift/su_max 0.002
_refine_ls_shift/su_mean 0.000
_refine_ls_structure_factor_coef Fsqd
_refine_ls_weighting_details 'w=1/[\s^2^(Fo^2^)+(0.1000P)^2^+0.7679P] where P=(Fo^2^+2Fc^2^)/3'
_refine_ls_weighting_scheme calc
_refine_ls_wR_factor_gt 0.1812
_refine_ls_wR_factor_ref 0.2067
_reflns_Friedel_coverage 0.000
_reflns_number_gt 2689
_reflns_number_total 3280
_reflns_threshold_expression 'I > 2\s(I)'
_cod_data_source_file jo8b03065_si_001.cif
_cod_data_source_block Vbchem310_a
_cod_original_sg_symbol_H-M 'P 21/c'
_cod_database_code 4033895
_shelx_shelxl_version_number 2014/7
_shelx_space_group_comment
;
The symmetry employed for this shelxl refinement is uniquely defined
by the following loop, which should always be used as a source of
symmetry information in preference to the above space-group names.
They are only intended as comments.
;

loop_
_space_group_symop_operation_xyz
'x, y, z'
'-x, y+1/2, -z+1/2'
'-x, -y, -z'
'x, -y-1/2, z-1/2'

loop_
_atom_site_label
_atom_site_type_symbol
_atom_site_fract_x
_atom_site_fract_y
_atom_site_fract_z
_atom_site_U_iso_or_equiv
_atom_site_adp_type
_atom_site_occupancy
_atom_site_site_symmetry_order
_atom_site_calc_flag
_atom_site_refinement_flags_posn
_atom_site_refinement_flags_adp
S2 S 0.76786(4) 0.66820(10) 0.28600(6) 0.0408(2) Uani 1 1 d . .
S1 S 0.37758(5) 0.81203(11) 0.53761(7) 0.0477(3) Uani 1 1 d . .
O1 O 0.50458(14) 0.5237(3) 0.24019(19) 0.0505(6) Uani 1 1 d . .
O3 O 0.77932(16) 0.8562(3) 0.3208(2) 0.0586(6) Uani 1 1 d . .
O2 O 0.79256(16) 0.6093(4) 0.18339(19) 0.0599(7) Uani 1 1 d . .
N1 N 0.66572(14) 0.6224(4) 0.2748(2) 0.0418(6) Uani 1 1 d . .
H1 H 0.6401 0.5668 0.2159 0.050 Uiso 1 1 calc R U
C4 C 0.45743(16) 0.6703(3) 0.3913(2) 0.0290(5) Uani 1 1 d . .
C5 C 0.52340(15) 0.6144(3) 0.3244(2) 0.0304(5) Uani 1 1 d . .
C3 C 0.47162(18) 0.7628(3) 0.4904(2) 0.0341(5) Uani 1 1 d . .
H3 H 0.5263 0.7950 0.5278 0.041 Uiso 1 1 calc R U
C6 C 0.61628(16) 0.6727(4) 0.3616(2) 0.0331(5) Uani 1 1 d . .
H6A H 0.6193 0.8055 0.3742 0.040 Uiso 1 1 calc R U
H6B H 0.6397 0.6110 0.4311 0.040 Uiso 1 1 calc R U
C7 C 0.82320(15) 0.5294(4) 0.3937(2) 0.0330(5) Uani 1 1 d . .
C1 C 0.36772(17) 0.6369(4) 0.3543(2) 0.0388(6) Uani 1 1 d . .
H1A H 0.3463 0.5736 0.2888 0.047 Uiso 1 1 calc R U
C2 C 0.31650(19) 0.7077(4) 0.4254(3) 0.0426(6) Uani 1 1 d . .
H2 H 0.2562 0.7002 0.4142 0.051 Uiso 1 1 calc R U
C8 C 0.83479(19) 0.3416(4) 0.3730(3) 0.0420(6) Uani 1 1 d . .
H8 H 0.8117 0.2898 0.3043 0.050 Uiso 1 1 calc R U
C10 C 0.91611(18) 0.3095(5) 0.5577(3) 0.0458(7) Uani 1 1 d . .
C13 C 0.85547(19) 0.6042(4) 0.4958(3) 0.0448(7) Uani 1 1 d . .
H13 H 0.8462 0.7286 0.5103 0.054 Uiso 1 1 calc R U
C12 C 0.9017(2) 0.4935(5) 0.5767(3) 0.0510(8) Uani 1 1 d . .
H12 H 0.9238 0.5447 0.6459 0.061 Uiso 1 1 calc R U
C9 C 0.8807(2) 0.2346(4) 0.4553(3) 0.0473(7) Uani 1 1 d . .
H9 H 0.8883 0.1092 0.4421 0.057 Uiso 1 1 calc R U
C11 C 0.9680(2) 0.1898(6) 0.6460(4) 0.0687(11) Uani 1 1 d . .
H11A H 1.0239 0.1649 0.6255 0.103 Uiso 1 1 calc R U
H11B H 0.9379 0.0751 0.6520 0.103 Uiso 1 1 calc R U
H11C H 0.9753 0.2532 0.7166 0.103 Uiso 1 1 calc R U

loop_
_atom_site_aniso_label
_atom_site_aniso_U_11
_atom_site_aniso_U_22
_atom_site_aniso_U_33
_atom_site_aniso_U_23
_atom_site_aniso_U_13
_atom_site_aniso_U_12
S2 0.0331(4) 0.0440(4) 0.0469(4) 0.0068(3) 0.0110(3) 0.0017(2)
S1 0.0509(5) 0.0488(5) 0.0471(5) -0.0052(3) 0.0195(3) -0.0022(3)
O1 0.0413(11) 0.0595(13) 0.0489(12) -0.0236(10) 0.0014(9) -0.0012(9)
O3 0.0523(13) 0.0393(12) 0.0820(18) 0.0096(11) 0.0036(12) -0.0020(10)
O2 0.0546(13) 0.0842(18) 0.0457(13) 0.0142(12) 0.0224(10) 0.0114(13)
N1 0.0287(11) 0.0507(14) 0.0459(13) -0.0088(11) 0.0059(9) 0.0032(10)
C4 0.0310(12) 0.0244(10) 0.0317(12) 0.0051(9) 0.0053(9) 0.0000(8)
C5 0.0303(11) 0.0245(10) 0.0352(12) -0.0007(9) 0.0013(9) 0.0021(9)
C3 0.0375(13) 0.0300(12) 0.0350(13) -0.0005(10) 0.0063(10) -0.0036(10)
C6 0.0274(11) 0.0340(12) 0.0372(13) -0.0039(10) 0.0033(9) 0.0027(9)
C7 0.0250(10) 0.0388(13) 0.0363(12) 0.0009(10) 0.0083(9) 0.0017(9)
C1 0.0330(13) 0.0484(15) 0.0341(13) 0.0002(11) 0.0025(10) -0.0055(11)
C2 0.0326(13) 0.0552(17) 0.0409(15) 0.0049(12) 0.0080(11) -0.0033(12)
C8 0.0451(15) 0.0398(14) 0.0413(15) -0.0094(12) 0.0072(12) 0.0016(11)
C10 0.0248(12) 0.0635(19) 0.0502(17) 0.0143(14) 0.0095(11) 0.0009(11)
C13 0.0407(14) 0.0441(15) 0.0490(16) -0.0089(13) 0.0049(12) -0.0059(12)
C12 0.0443(16) 0.064(2) 0.0429(16) -0.0069(14) 0.0024(12) -0.0128(14)
C9 0.0439(16) 0.0440(16) 0.0566(18) -0.0009(14) 0.0162(13) 0.0087(12)
C11 0.0454(19) 0.095(3) 0.066(2) 0.031(2) 0.0094(16) 0.0103(18)

loop_
_atom_type_symbol
_atom_type_description
_atom_type_scat_dispersion_real
_atom_type_scat_dispersion_imag
_atom_type_scat_source
C C 0.0033 0.0016 'International Tables Vol C Tables 4.2.6.8 and 6.1.1.4'
H H 0.0000 0.0000 'International Tables Vol C Tables 4.2.6.8 and 6.1.1.4'
N N 0.0061 0.0033 'International Tables Vol C Tables 4.2.6.8 and 6.1.1.4'
O O 0.0106 0.0060 'International Tables Vol C Tables 4.2.6.8 and 6.1.1.4'
S S 0.1246 0.1234 'International Tables Vol C Tables 4.2.6.8 and 6.1.1.4'

loop_
_geom_angle_atom_site_label_1
_geom_angle_atom_site_label_2
_geom_angle_atom_site_label_3
_geom_angle
O2 S2 O3 120.31(17)
O2 S2 N1 105.41(15)
O3 S2 N1 107.25(14)
O2 S2 C7 107.95(14)
O3 S2 C7 107.41(14)
N1 S2 C7 107.99(13)
C3 S1 C2 92.52(14)
C6 N1 S2 121.45(19)
C6 N1 H1 119.3
S2 N1 H1 119.3
C3 C4 C1 112.1(2)
C3 C4 C5 126.3(2)
C1 C4 C5 121.5(2)
O1 C5 C4 121.2(2)
O1 C5 C6 119.8(2)
C4 C5 C6 119.0(2)
C4 C3 S1 111.8(2)
C4 C3 H3 124.1
S1 C3 H3 124.1
N1 C6 C5 108.1(2)
N1 C6 H6A 110.1
C5 C6 H6A 110.1
N1 C6 H6B 110.1
C5 C6 H6B 110.1
H6A C6 H6B 108.4
C13 C7 C8 120.4(3)
C13 C7 S2 120.8(2)
C8 C7 S2 118.8(2)
C2 C1 C4 112.6(2)
C2 C1 H1A 123.7
C4 C1 H1A 123.7
C1 C2 S1 111.0(2)
C1 C2 H2 124.5
S1 C2 H2 124.5
C9 C8 C7 119.0(3)
C9 C8 H8 120.5
C7 C8 H8 120.5
C12 C10 C9 118.3(3)
C12 C10 C11 121.3(3)
C9 C10 C11 120.3(3)
C7 C13 C12 119.3(3)
C7 C13 H13 120.3
C12 C13 H13 120.3
C10 C12 C13 121.6(3)
C10 C12 H12 119.2
C13 C12 H12 119.2
C8 C9 C10 121.3(3)
C8 C9 H9 119.3
C10 C9 H9 119.3
C10 C11 H11A 109.5
C10 C11 H11B 109.5
H11A C11 H11B 109.5
C10 C11 H11C 109.5
H11A C11 H11C 109.5
H11B C11 H11C 109.5

loop_
_geom_bond_atom_site_label_1
_geom_bond_atom_site_label_2
_geom_bond_distance
S2 O2 1.422(2)
S2 O3 1.423(3)
S2 N1 1.612(2)
S2 C7 1.758(3)
S1 C3 1.694(3)
S1 C2 1.706(3)
O1 C5 1.208(3)
N1 C6 1.444(3)
N1 H1 0.8600
C4 C3 1.360(4)
C4 C1 1.421(3)
C4 C5 1.462(3)
C5 C6 1.508(3)
C3 H3 0.9300
C6 H6A 0.9700
C6 H6B 0.9700
C7 C13 1.369(4)
C7 C8 1.395(4)
C1 C2 1.363(4)
C1 H1A 0.9300
C2 H2 0.9300
C8 C9 1.369(4)
C8 H8 0.9300
C10 C12 1.372(5)
C10 C9 1.385(5)
C10 C11 1.506(4)
C13 C12 1.376(5)
C13 H13 0.9300
C12 H12 0.9300
C9 H9 0.9300
C11 H11A 0.9600
C11 H11B 0.9600
C11 H11C 0.9600
